data_7031674
loop_
_publ_author_name
'Imran, Muhammad'
'Mix, Andreas'
'Neumann, Beate'
'Stammler, Hans-Georg'
'Monkowius, Uwe'
'Gr\"undlinger, Petra'
'Mitzel, Norbert W.'

_publ_section_title
;
 Hemi- and holo-directed lead(II) complexes in a soft ligand environment.
;
_journal_issue 3
_journal_name_full 'Dalton transactions (Cambridge, England : 2003)'
_journal_page_first 924
_journal_page_last 937
_journal_paper_doi 10.1039/c4dt01406e
_journal_volume 44
_journal_year 2015
_chemical_formula_moiety 'C64 H60 N20 O12 Pb2 S8, 2(C4 H8 O), 2(H2 O)'
_chemical_formula_sum 'C72 H80 N20 O16 Pb2 S8'
_chemical_formula_weight 2152.42
_chemical_name_systematic
;
 ?
;
_space_group_crystal_system monoclinic
_space_group_IT_number 15
_space_group_name_Hall '-C 2yc'
_space_group_name_H-M_alt 'C 1 2/c 1'
_symmetry_space_group_name_Hall '-C 2yc'
_symmetry_space_group_name_H-M 'C 1 2/c 1'
_atom_sites_solution_hydrogens geom
_audit_creation_date 2014-06-17
_audit_creation_method
;
Olex2 1.2
(compiled 2014.05.21 svn.r2940 for OlexSys, GUI svn.r4846)
;
_cell_angle_alpha 90
_cell_angle_beta 90.0600(6)
_cell_angle_gamma 90
_cell_formula_units_Z 4
_cell_length_a 25.8252(2)
_cell_length_b 20.7570(2)
_cell_length_c 15.8960(2)
_cell_measurement_reflns_used 94289
_cell_measurement_temperature 100(2)
_cell_measurement_theta_max 30.034
_cell_measurement_theta_min 2.910
_cell_volume 8521.10(15)
_computing_data_collection 'Collect, Bruker AXS, 2004'
_computing_data_reduction 'Denzo and Scalepack (Otwinowski & Minor, 1997)'
_computing_molecular_graphics 'Olex2 (Dolomanov et al., 2009)'
_computing_publication_material 'Olex2 (Dolomanov et al., 2009)'
_computing_structure_refinement 'ShelXL (Sheldrick, 2008)'
_computing_structure_solution 'SHELXS-97 (Sheldrick, 1990)'
_diffrn_ambient_temperature 100.15
_diffrn_measured_fraction_theta_full 0.997
_diffrn_measured_fraction_theta_max 0.998
_diffrn_measurement_device_type KappaCCD
_diffrn_measurement_method CCD
_diffrn_radiation_source 'fine-focus sealed tube'
_diffrn_radiation_type MoK\a
_diffrn_radiation_wavelength 0.71073
_diffrn_reflns_av_R_equivalents 0.0274
_diffrn_reflns_av_unetI/netI 0.0347
_diffrn_reflns_Laue_measured_fraction_full 0.997
_diffrn_reflns_Laue_measured_fraction_max 0.998
_diffrn_reflns_limit_h_max 36
_diffrn_reflns_limit_h_min -36
_diffrn_reflns_limit_k_max 29
_diffrn_reflns_limit_k_min -29
_diffrn_reflns_limit_l_max 22
_diffrn_reflns_limit_l_min -22
_diffrn_reflns_number 24540
_diffrn_reflns_point_group_measured_fraction_full 0.997
_diffrn_reflns_point_group_measured_fraction_max 0.998
_diffrn_reflns_theta_full 25.242
_diffrn_reflns_theta_max 29.999
_diffrn_reflns_theta_min 3.155
_exptl_absorpt_coefficient_mu 4.218
_exptl_absorpt_correction_T_max 1
_exptl_absorpt_correction_T_min 0.690436
_exptl_absorpt_correction_type multi-scan
_exptl_absorpt_process_details
;
'Denzo and Scalepack (Otwinowski & Minor, 1997)'
;
_exptl_crystal_colour colourless
_exptl_crystal_density_diffrn 1.678
_exptl_crystal_density_method 'not measured'
_exptl_crystal_description fragment
_exptl_crystal_F_000 4288
_exptl_crystal_size_max 0.26
_exptl_crystal_size_mid 0.14
_exptl_crystal_size_min 0.10
_refine_diff_density_max 1.774
_refine_diff_density_min -0.663
_refine_diff_density_rms 0.101
_refine_ls_extinction_method none
_refine_ls_goodness_of_fit_ref 1.017
_refine_ls_hydrogen_treatment constr
_refine_ls_matrix_type full
_refine_ls_number_parameters 576
_refine_ls_number_reflns 12428
_refine_ls_number_restraints 14
_refine_ls_restrained_S_all 1.021
_refine_ls_R_factor_all 0.0506
_refine_ls_R_factor_gt 0.0317
_refine_ls_shift/su_max 0.001
_refine_ls_shift/su_mean 0.000
_refine_ls_structure_factor_coef Fsqd
_refine_ls_weighting_details 'w=1/[\s^2^(Fo^2^)+(0.0359P)^2^+22.5869P] where P=(Fo^2^+2Fc^2^)/3'
_refine_ls_weighting_scheme calc
_refine_ls_wR_factor_gt 0.0730
_refine_ls_wR_factor_ref 0.0823
_reflns_Friedel_coverage 0.000
_reflns_number_gt 9591
_reflns_number_total 12428
_reflns_threshold_expression 'I > 2\s(I)'
_cod_data_source_file c4dt01406e1.cif
_cod_data_source_block compound4
_cod_depositor_comments 'Adding full bibliography for 7031671--7031680.cif.'
_cod_database_code 7031674
_shelxl_version_number 2013-3
_shelx_space_group_comment
;
The symmetry employed for this shelxl refinement is uniquely defined
by the following loop, which should always be used as a source of
symmetry information in preference to the above space-group names.
They are only intended as comments.
;
_shelx_estimated_absorpt_t_max 0.678
_shelx_estimated_absorpt_t_min 0.407
_olex2_refinement_description
;
1. Fixed Uiso
 At 1.2 times of:
  All C(H) groups, All C(H,H) groups, All N(H) groups
 At 1.5 times of:
  All C(H,H,H) groups
2. Shared sites
{O8A, O8B}
{C34A, C34B}
3. Restrained distances
 C33A-C34A \\sim C34A-C35A
 with sigma of 0.02
 C33B-C34B \\sim C34B-C35B
 with sigma of 0.02
 C16-C13 \\sim C16B-C14
 with sigma of 0.02
 C24B-C21 \\sim C24-C22
 with sigma of 0.02
4. Uiso/Uaniso restraints and constraints
Uanis(O8A) = Uanis(O8B)
Uanis(C34A) = Uanis(C34B)
5. Same fragment restrains
{O8A, C36A, C35A, C34A, C33A}
as
{O8A, C33A, C34A, C35A, C36A}
{O8B, C36B, C35B, C34B, C33B}
as
{O8B, C33B, C34B, C35B, C36B}
6. Others
 Sof(C16B)=Sof(H16D)=Sof(H16E)=Sof(H16F)=1-FVAR(1)
 Sof(C16)=Sof(H16A)=Sof(H16B)=Sof(H16C)=FVAR(1)
 Sof(C24B)=Sof(H24D)=Sof(H24E)=Sof(H24F)=1-FVAR(2)
 Sof(C24)=Sof(H24A)=Sof(H24B)=Sof(H24C)=FVAR(2)
 Sof(O8B)=Sof(C33B)=Sof(H33C)=Sof(H33D)=Sof(C34B)=Sof(H34C)=Sof(H34D)=
 Sof(C35B)=Sof(H35C)=Sof(H35D)=Sof(C36B)=Sof(H36C)=Sof(H36D)=1-FVAR(3)
 Sof(O8A)=Sof(C33A)=Sof(H33A)=Sof(H33B)=Sof(C34A)=Sof(H34A)=Sof(H34B)=
 Sof(C35A)=Sof(H35A)=Sof(H35B)=Sof(C36A)=Sof(H36A)=Sof(H36B)=FVAR(3)
7.a Secondary CH2 refined with riding coordinates:
 C33A(H33A,H33B), C34A(H34A,H34B), C35A(H35A,H35B), C36A(H36A,H36B), C33B(H33C,
 H33D), C34B(H34C,H34D), C35B(H35C,H35D), C36B(H36C,H36D)
7.b Aromatic/amide H refined with riding coordinates:
 N1(H1), N2(H2), N3(H3), N4(H4), N5(H5), N6(H6), N7(H7), N8(H8), C4(H4A),
 C5(H5A), C7(H7A), C12(H12), C15(H15), C20(H20), C23(H23), C28(H28), C29(H29),
 C31(H31)
7.c Idealised Me refined as rotating group:
 C8(H8A,H8B,H8C), C16(H16A,H16B,H16C), C16B(H16D,H16E,H16F), C24(H24A,H24B,
 H24C), C24B(H24D,H24E,H24F), C32(H32A,H32B,H32C)
;
_olex2_submission_special_instructions 'No special instructions were received'

loop_
_space_group_symop_operation_xyz
'x, y, z'
'-x, y, -z+1/2'
'x+1/2, y+1/2, z'
'-x+1/2, y+1/2, -z+1/2'
'-x, -y, -z'
'x, -y, z-1/2'
'-x+1/2, -y+1/2, -z'
'x+1/2, -y+1/2, z-1/2'

loop_
_atom_site_label
_atom_site_type_symbol
_atom_site_fract_x
_atom_site_fract_y
_atom_site_fract_z
_atom_site_U_iso_or_equiv
_atom_site_adp_type
_atom_site_occupancy
_atom_site_site_symmetry_order
_atom_site_calc_flag
_atom_site_refinement_flags_posn
_atom_site_refinement_flags_occupancy
_atom_site_disorder_assembly
_atom_site_disorder_group
Pb1 Pb 0.19451(2) 0.16886(2) 0.95821(2) 0.03023(4) Uani 1 1 d . . . .
S1 S 0.28631(3) 0.25341(4) 0.89885(5) 0.03148(16) Uani 1 1 d . . . .
S2 S 0.13228(4) 0.28822(5) 0.95664(6) 0.0495(2) Uani 1 1 d . . . .
S3 S 0.14362(3) 0.10114(4) 1.09116(5) 0.03342(17) Uani 1 1 d . . . .
S4 S 0.27874(4) 0.07585(4) 1.00066(5) 0.03623(18) Uani 1 1 d . . . .
N1 N 0.24514(11) 0.26511(14) 0.74315(16) 0.0334(6) Uani 1 1 d . . . .
H1 H 0.2528 0.2252 0.7292 0.040 Uiso 1 1 calc R . . .
N2 N 0.23760(11) 0.35334(14) 0.81649(16) 0.0318(6) Uani 1 1 d . . . .
H2 H 0.2398 0.3811 0.8582 0.038 Uiso 1 1 calc R . . .
N3 N 0.10057(13) 0.26035(17) 0.7962(2) 0.0466(8) Uani 1 1 d . . . .
H3 H 0.1078 0.2189 0.7980 0.056 Uiso 1 1 calc R . . .
N4 N 0.09290(12) 0.36135(17) 0.8311(2) 0.0484(8) Uani 1 1 d . . . .
H4 H 0.0945 0.3973 0.8603 0.058 Uiso 1 1 calc R . . .
N5 N 0.09242(11) 0.02757(15) 0.97416(17) 0.0364(6) Uani 1 1 d . . . .
H5 H 0.1002 0.0519 0.9306 0.044 Uiso 1 1 calc R . . .
N6 N 0.08896(11) -0.00938(14) 1.10192(19) 0.0395(7) Uani 1 1 d . . . .
H6 H 0.0943 -0.0137 1.1563 0.047 Uiso 1 1 calc R . . .
N7 N 0.21914(11) -0.00082(14) 0.90049(17) 0.0357(6) Uani 1 1 d . . . .
H7 H 0.2227 0.0237 0.8557 0.043 Uiso 1 1 calc R . . .
N8 N 0.22423(12) -0.03503(13) 1.02917(18) 0.0375(6) Uani 1 1 d . . . .
H8 H 0.2319 -0.0370 1.0831 0.045 Uiso 1 1 calc R . . .
C1 C 0.25522(13) 0.29272(16) 0.81848(19) 0.0308(6) Uani 1 1 d . . . .
C2 C 0.22079(13) 0.30954(18) 0.6915(2) 0.0349(7) Uani 1 1 d . . . .
C3 C 0.21513(13) 0.36580(17) 0.7382(2) 0.0343(7) Uani 1 1 d . . . .
C4 C 0.19222(14) 0.4203(2) 0.7045(2) 0.0424(8) Uani 1 1 d . . . .
H4A H 0.1882 0.4588 0.7361 0.051 Uiso 1 1 calc R . . .
C5 C 0.17548(14) 0.4151(2) 0.6216(2) 0.0465(10) Uani 1 1 d . . . .
H5A H 0.1592 0.4513 0.5966 0.056 Uiso 1 1 calc R . . .
C6 C 0.18126(15) 0.3601(2) 0.5736(2) 0.0486(10) Uani 1 1 d . . . .
C7 C 0.20405(15) 0.3057(2) 0.6081(2) 0.0436(9) Uani 1 1 d . . . .
H7A H 0.2081 0.2673 0.5763 0.052 Uiso 1 1 calc R . . .
C8 C 0.16308(19) 0.3586(3) 0.4830(3) 0.0647(14) Uani 1 1 d . . . .
H8A H 0.1778 0.3209 0.4547 0.097 Uiso 1 1 calc GR . . .
H8B H 0.1744 0.3979 0.4543 0.097 Uiso 1 1 calc GR . . .
H8C H 0.1252 0.3560 0.4815 0.097 Uiso 1 1 calc GR . . .
C9 C 0.10847(15) 0.30244(19) 0.8590(2) 0.0435(8) Uani 1 1 d . . . .
C10 C 0.07903(16) 0.2928(2) 0.7274(3) 0.0549(11) Uani 1 1 d . . . .
C11 C 0.07432(14) 0.3559(2) 0.7503(3) 0.0536(11) Uani 1 1 d . . . .
C12 C 0.05390(16) 0.4025(3) 0.6960(4) 0.0736(17) Uani 1 1 d . . . .
H12 H 0.0509 0.4462 0.7127 0.088 Uiso 1 1 calc R . . .
C13 C 0.03848(19) 0.3826(4) 0.6181(4) 0.087(2) Uani 1 1 d . . . .
C14 C 0.0427(2) 0.3182(4) 0.5946(3) 0.091(2) Uani 1 1 d . . . .
C15 C 0.0639(2) 0.2709(3) 0.6486(3) 0.0768(17) Uani 1 1 d . . . .
H15 H 0.0675 0.2272 0.6321 0.092 Uiso 1 1 calc R . . .
C16 C 0.0168(3) 0.4269(6) 0.5544(6) 0.131(5) Uani 0.737(10) 1 d . P A 1
H16A H -0.0067 0.4030 0.5172 0.196 Uiso 0.737(10) 1 calc GR P A 1
H16B H 0.0450 0.4455 0.5212 0.196 Uiso 0.737(10) 1 calc GR P A 1
H16C H -0.0024 0.4614 0.5826 0.196 Uiso 0.737(10) 1 calc GR P A 1
C16B C 0.0253(8) 0.3035(11) 0.5092(10) 0.072(6) Uiso 0.263(10) 1 d . P A 2
H16D H -0.0120 0.2948 0.5096 0.109 Uiso 0.263(10) 1 calc GR P A 2
H16E H 0.0438 0.2655 0.4883 0.109 Uiso 0.263(10) 1 calc GR P A 2
H16F H 0.0324 0.3404 0.4725 0.109 Uiso 0.263(10) 1 calc GR P A 2
C17 C 0.10821(13) 0.03829(16) 1.0536(2) 0.0328(7) Uani 1 1 d . . . .
C18 C 0.06215(14) -0.02740(19) 0.9711(2) 0.0425(9) Uani 1 1 d . . . .
C19 C 0.05938(14) -0.05079(18) 1.0524(3) 0.0457(9) Uani 1 1 d . . . .
C20 C 0.02997(17) -0.1048(2) 1.0723(4) 0.0622(12) Uani 1 1 d . . . .
H20 H 0.0276 -0.1204 1.1283 0.075 Uiso 1 1 calc R . . .
C21 C 0.00413(17) -0.1349(2) 1.0062(4) 0.0709(16) Uani 1 1 d . . . .
C22 C 0.00846(16) -0.1121(3) 0.9233(4) 0.0732(18) Uani 1 1 d . . . .
C23 C 0.03706(15) -0.0578(3) 0.9052(3) 0.0597(13) Uani 1 1 d . . . .
H23 H 0.0395 -0.0418 0.8494 0.072 Uiso 1 1 calc R . . .
C24 C -0.0177(3) -0.1551(5) 0.8629(6) 0.081(3) Uani 0.643(10) 1 d . P B 1
H24A H 0.0080 -0.1828 0.8357 0.121 Uiso 0.643(10) 1 calc GR P B 1
H24B H -0.0355 -0.1292 0.8202 0.121 Uiso 0.643(10) 1 calc GR P B 1
H24C H -0.0430 -0.1818 0.8928 0.121 Uiso 0.643(10) 1 calc GR P B 1
C24B C -0.0257(5) -0.1922(6) 1.0027(8) 0.054(4) Uiso 0.357(10) 1 d . P B 2
H24D H -0.0270 -0.2118 1.0587 0.080 Uiso 0.357(10) 1 calc GR P B 2
H24E H -0.0097 -0.2224 0.9631 0.080 Uiso 0.357(10) 1 calc GR P B 2
H24F H -0.0609 -0.1820 0.9839 0.080 Uiso 0.357(10) 1 calc GR P B 2
C25 C 0.23889(14) 0.01209(16) 0.9769(2) 0.0342(7) Uani 1 1 d . . . .
C26 C 0.19219(13) -0.05867(17) 0.9029(2) 0.0363(7) Uani 1 1 d . . . .
C27 C 0.19521(15) -0.08023(16) 0.9861(2) 0.0385(8) Uani 1 1 d . . . .
C28 C 0.17089(16) -0.13700(18) 1.0119(3) 0.0457(9) Uani 1 1 d . . . .
H28 H 0.1715 -0.1507 1.0689 0.055 Uiso 1 1 calc R . . .
C29 C 0.14602(16) -0.17206(18) 0.9508(3) 0.0453(9) Uani 1 1 d . . . .
H29 H 0.1292 -0.2110 0.9663 0.054 Uiso 1 1 calc R . . .
C30 C 0.14452(14) -0.15265(19) 0.8662(3) 0.0441(9) Uani 1 1 d . . . .
C31 C 0.16700(14) -0.09509(19) 0.8414(2) 0.0405(8) Uani 1 1 d . . . .
H31 H 0.1653 -0.0809 0.7847 0.049 Uiso 1 1 calc R . . .
C32 C 0.11796(18) -0.1957(2) 0.8031(3) 0.0545(10) Uani 1 1 d . . . .
H32A H 0.1074 -0.1701 0.7541 0.082 Uiso 1 1 calc GR . . .
H32B H 0.0873 -0.2152 0.8289 0.082 Uiso 1 1 calc GR . . .
H32C H 0.1419 -0.2297 0.7852 0.082 Uiso 1 1 calc GR . . .
O1 O 0.23219(12) 0.11369(13) 0.79946(15) 0.0501(7) Uani 1 1 d . . . .
O2 O 0.23902(13) 0.03996(13) 0.70507(17) 0.0548(8) Uani 1 1 d . . . .
O3 O 0.25218(12) 0.14019(13) 0.67269(15) 0.0495(7) Uani 1 1 d . . . .
N9 N 0.24091(12) 0.09816(15) 0.72542(18) 0.0392(7) Uani 1 1 d . . . .
O4 O 0.11138(11) 0.12512(13) 0.85098(15) 0.0446(6) Uani 1 1 d . . . .
O5 O 0.10773(13) 0.03748(14) 0.77692(17) 0.0537(7) Uani 1 1 d . . . .
O6 O 0.11920(13) 0.12959(15) 0.71554(16) 0.0560(8) Uani 1 1 d . . . .
N10 N 0.11269(12) 0.09668(16) 0.77923(18) 0.0422(7) Uani 1 1 d . . . .
O7 O 0.11490(17) 0.4825(2) 0.9065(3) 0.0962(13) Uani 1 1 d . . . .
O8A O 0.1090(3) 0.5713(3) 0.7743(4) 0.141(2) Uani 0.491(12) 1 d . P C 1
C33A C 0.1182(9) 0.5647(8) 0.6848(8) 0.117(7) Uani 0.491(12) 1 d . P C 1
H33A H 0.1551 0.5738 0.6725 0.141 Uiso 0.491(12) 1 calc R P C 1
H33B H 0.1107 0.5200 0.6672 0.141 Uiso 0.491(12) 1 calc R P C 1
C34A C 0.0876(4) 0.6063(6) 0.6408(5) 0.170(5) Uani 0.491(12) 1 d . P C 1
H34A H 0.0527 0.5877 0.6326 0.204 Uiso 0.491(12) 1 calc R P C 1
H34B H 0.1029 0.6154 0.5849 0.204 Uiso 0.491(12) 1 calc R P C 1
C35A C 0.0847(5) 0.6646(5) 0.6903(7) 0.072(4) Uani 0.491(12) 1 d . P C 1
H35A H 0.0486 0.6795 0.6978 0.086 Uiso 0.491(12) 1 calc R P C 1
H35B H 0.1059 0.6997 0.6661 0.086 Uiso 0.491(12) 1 calc R P C 1
C36A C 0.1067(8) 0.6397(6) 0.7679(12) 0.146(10) Uani 0.491(12) 1 d . P C 1
H36A H 0.1422 0.6570 0.7740 0.175 Uiso 0.491(12) 1 calc R P C 1
H36B H 0.0860 0.6563 0.8156 0.175 Uiso 0.491(12) 1 calc R P C 1
O8B O 0.1090(3) 0.5713(3) 0.7743(4) 0.141(2) Uani 0.509(12) 1 d . P C 2
C33B C 0.1343(4) 0.6034(7) 0.7063(10) 0.093(5) Uani 0.509(12) 1 d . P C 2
H33C H 0.1638 0.5781 0.6843 0.112 Uiso 0.509(12) 1 calc R P C 2
H33D H 0.1463 0.6470 0.7225 0.112 Uiso 0.509(12) 1 calc R P C 2
C34B C 0.0876(4) 0.6063(6) 0.6408(5) 0.170(5) Uani 0.509(12) 1 d . P C 2
H34C H 0.0944 0.6369 0.5944 0.204 Uiso 0.509(12) 1 calc R P C 2
H34D H 0.0792 0.5633 0.6175 0.204 Uiso 0.509(12) 1 calc R P C 2
C35B C 0.0464(6) 0.6303(14) 0.6999(10) 0.191(13) Uani 0.509(12) 1 d . P C 2
H35C H 0.0117 0.6157 0.6816 0.229 Uiso 0.509(12) 1 calc R P C 2
H35D H 0.0465 0.6780 0.7026 0.229 Uiso 0.509(12) 1 calc R P C 2
C36B C 0.0605(6) 0.6011(9) 0.7860(11) 0.128(7) Uani 0.509(12) 1 d . P C 2
H36C H 0.0628 0.6352 0.8295 0.154 Uiso 0.509(12) 1 calc R P C 2
H36D H 0.0342 0.5691 0.8036 0.154 Uiso 0.509(12) 1 calc R P C 2

loop_
_atom_site_aniso_label
_atom_site_aniso_U_11
_atom_site_aniso_U_22
_atom_site_aniso_U_33
_atom_site_aniso_U_23
_atom_site_aniso_U_13
_atom_site_aniso_U_12
Pb1 0.04316(7) 0.02735(6) 0.02018(6) 0.00017(4) -0.00153(4) 0.00329(5)
S1 0.0444(4) 0.0294(4) 0.0206(3) -0.0011(3) -0.0026(3) 0.0013(3)
S2 0.0693(7) 0.0432(5) 0.0360(5) -0.0050(4) -0.0087(4) 0.0216(5)
S3 0.0417(4) 0.0355(4) 0.0231(3) 0.0012(3) -0.0022(3) -0.0019(3)
S4 0.0451(5) 0.0311(4) 0.0326(4) 0.0009(3) 0.0018(3) 0.0063(4)
N1 0.0434(16) 0.0355(15) 0.0214(12) -0.0009(11) -0.0017(11) -0.0053(12)
N2 0.0396(15) 0.0331(14) 0.0227(12) 0.0012(11) -0.0025(11) -0.0002(12)
N3 0.056(2) 0.0448(18) 0.0389(16) 0.0099(14) -0.0138(14) 0.0010(15)
N4 0.0435(18) 0.0463(19) 0.056(2) 0.0155(16) 0.0050(15) 0.0135(15)
N5 0.0358(15) 0.0435(16) 0.0299(14) -0.0071(12) -0.0064(11) 0.0057(13)
N6 0.0423(16) 0.0343(15) 0.0417(16) 0.0074(13) -0.0106(13) -0.0026(13)
N7 0.0415(15) 0.0349(15) 0.0307(13) 0.0043(11) 0.0025(11) 0.0092(12)
N8 0.0527(18) 0.0271(14) 0.0326(14) 0.0032(11) -0.0019(13) 0.0089(13)
C1 0.0387(17) 0.0315(16) 0.0222(13) 0.0005(12) 0.0018(12) -0.0028(13)
C2 0.0347(17) 0.0414(18) 0.0285(15) 0.0060(14) -0.0006(13) -0.0094(14)
C3 0.0342(17) 0.0397(18) 0.0291(15) 0.0076(13) -0.0015(13) -0.0064(14)
C4 0.0392(19) 0.047(2) 0.0413(19) 0.0164(16) -0.0019(15) -0.0037(16)
C5 0.0362(19) 0.059(2) 0.044(2) 0.0256(19) -0.0084(15) -0.0094(17)
C6 0.047(2) 0.066(3) 0.0333(18) 0.0193(18) -0.0117(16) -0.026(2)
C7 0.049(2) 0.053(2) 0.0290(16) 0.0058(16) -0.0071(15) -0.0200(18)
C8 0.067(3) 0.090(4) 0.037(2) 0.027(2) -0.0183(19) -0.031(3)
C9 0.042(2) 0.044(2) 0.044(2) 0.0074(17) -0.0017(16) 0.0076(17)
C10 0.041(2) 0.077(3) 0.046(2) 0.025(2) -0.0125(17) -0.010(2)
C11 0.0294(18) 0.067(3) 0.064(3) 0.033(2) 0.0011(17) 0.0059(18)
C12 0.040(2) 0.095(4) 0.086(4) 0.058(3) 0.003(2) 0.012(2)
C13 0.038(2) 0.137(6) 0.084(4) 0.070(4) -0.006(2) -0.003(3)
C14 0.044(3) 0.176(7) 0.053(3) 0.047(4) -0.019(2) -0.037(4)
C15 0.067(3) 0.111(5) 0.052(3) 0.027(3) -0.022(2) -0.027(3)
C16 0.049(4) 0.231(13) 0.112(7) 0.130(8) -0.001(4) 0.019(6)
C17 0.0361(17) 0.0333(17) 0.0292(15) 0.0006(13) -0.0065(13) 0.0067(13)
C18 0.0313(17) 0.047(2) 0.050(2) -0.0165(17) -0.0089(15) 0.0092(15)
C19 0.0349(19) 0.0369(19) 0.065(3) -0.0051(18) -0.0166(17) 0.0052(15)
C20 0.046(2) 0.043(2) 0.097(4) 0.004(2) -0.017(2) 0.0012(19)
C21 0.034(2) 0.047(3) 0.132(5) -0.027(3) -0.019(3) 0.0020(18)
C22 0.029(2) 0.085(4) 0.106(4) -0.062(3) -0.010(2) 0.004(2)
C23 0.033(2) 0.083(3) 0.063(3) -0.038(2) -0.0064(18) 0.010(2)
C24 0.040(4) 0.099(7) 0.102(7) -0.061(6) -0.015(4) 0.007(4)
C25 0.0452(19) 0.0273(15) 0.0301(15) -0.0002(12) 0.0024(13) 0.0088(14)
C26 0.0363(18) 0.0336(17) 0.0391(18) -0.0009(14) 0.0039(14) 0.0101(14)
C27 0.052(2) 0.0258(16) 0.0374(17) 0.0014(13) 0.0036(15) 0.0089(14)
C28 0.057(2) 0.0332(19) 0.047(2) 0.0048(16) 0.0032(18) 0.0081(17)
C29 0.047(2) 0.0353(19) 0.054(2) 0.0031(17) 0.0028(18) 0.0079(16)
C30 0.0341(18) 0.043(2) 0.055(2) -0.0105(17) 0.0003(16) 0.0081(16)
C31 0.0378(18) 0.046(2) 0.0374(18) -0.0007(16) 0.0016(14) 0.0107(16)
C32 0.054(2) 0.061(3) 0.048(2) -0.003(2) -0.0021(19) -0.002(2)
O1 0.083(2) 0.0427(15) 0.0246(12) -0.0079(10) 0.0072(12) -0.0073(14)
O2 0.092(2) 0.0321(14) 0.0403(14) -0.0080(11) -0.0023(14) 0.0057(14)
O3 0.079(2) 0.0402(14) 0.0289(12) -0.0031(11) 0.0115(12) -0.0072(14)
N9 0.0537(18) 0.0366(16) 0.0274(13) -0.0050(12) 0.0010(12) 0.0003(14)
O4 0.0565(16) 0.0504(15) 0.0267(11) -0.0092(11) -0.0059(11) 0.0023(13)
O5 0.081(2) 0.0429(16) 0.0372(14) -0.0076(12) -0.0074(14) 0.0115(15)
O6 0.080(2) 0.0589(18) 0.0295(13) -0.0026(12) -0.0044(13) -0.0005(16)
N10 0.0491(18) 0.0486(19) 0.0288(14) -0.0071(13) -0.0070(13) 0.0087(15)
O7 0.101(3) 0.069(3) 0.119(3) -0.018(2) -0.011(3) 0.012(2)
O8A 0.177(6) 0.122(5) 0.124(5) 0.017(4) -0.002(4) 0.048(4)
C33A 0.22(2) 0.069(9) 0.067(8) 0.009(7) -0.034(10) 0.031(11)
C34A 0.174(10) 0.228(14) 0.107(7) 0.083(8) 0.048(7) 0.038(9)
C35A 0.085(9) 0.061(7) 0.069(7) 0.003(5) 0.004(6) -0.012(6)
C36A 0.138(17) 0.059(9) 0.24(2) -0.016(12) -0.087(18) 0.012(9)
O8B 0.177(6) 0.122(5) 0.124(5) 0.017(4) -0.002(4) 0.048(4)
C33B 0.077(8) 0.071(9) 0.131(13) 0.034(9) 0.041(8) 0.011(7)
C34B 0.174(10) 0.228(14) 0.107(7) 0.083(8) 0.048(7) 0.038(9)
C35B 0.079(11) 0.30(3) 0.19(2) 0.13(2) 0.019(12) 0.072(16)
C36B 0.102(12) 0.132(15) 0.151(15) 0.037(12) 0.047(11) 0.037(11)

loop_
_atom_type_symbol
_atom_type_description
_atom_type_scat_dispersion_real
_atom_type_scat_dispersion_imag
_atom_type_scat_source
C C 0.0030 0.0020 'International Tables Vol C Tables 4.2.6.8 and 6.1.1.4'
H H 0.0000 0.0000 'International Tables Vol C Tables 4.2.6.8 and 6.1.1.4'
N N 0.0060 0.0030 'International Tables Vol C Tables 4.2.6.8 and 6.1.1.4'
O O 0.0110 0.0060 'International Tables Vol C Tables 4.2.6.8 and 6.1.1.4'
Pb Pb -3.3940 10.1110 'International Tables Vol C Tables 4.2.6.8 and 6.1.1.4'
S S 0.1250 0.1230 'International Tables Vol C Tables 4.2.6.8 and 6.1.1.4'

loop_
_geom_angle_atom_site_label_1
_geom_angle_atom_site_label_2
_geom_angle_atom_site_label_3
_geom_angle
_geom_angle_site_symmetry_1
_geom_angle_site_symmetry_3
S1 Pb1 S1 77.77(2) 7_557 .
S1 Pb1 S2 67.87(3) 7_557 .
S1 Pb1 S3 76.53(2) 7_557 .
S1 Pb1 S4 93.46(2) 7_557 .
S2 Pb1 S1 86.49(3) . .
S2 Pb1 S4 160.20(3) . .
S3 Pb1 S1 148.89(2) . .
S3 Pb1 S2 99.68(3) . .
S3 Pb1 S4 81.39(2) . .
S4 Pb1 S1 82.96(2) . .
Pb1 S1 Pb1 102.23(2) 7_557 .
C1 S1 Pb1 114.10(11) . 7_557
C1 S1 Pb1 97.97(11) . .
C9 S2 Pb1 110.53(14) . .
C17 S3 Pb1 111.38(12) . .
C25 S4 Pb1 90.71(11) . .
C1 N1 H1 125.4 . .
C1 N1 C2 109.2(3) . .
C2 N1 H1 125.4 . .
C1 N2 H2 125.2 . .
C1 N2 C3 109.6(3) . .
C3 N2 H2 125.2 . .
C9 N3 H3 125.4 . .
C9 N3 C10 109.1(4) . .
C10 N3 H3 125.4 . .
C9 N4 H4 125.3 . .
C9 N4 C11 109.4(4) . .
C11 N4 H4 125.3 . .
C17 N5 H5 125.0 . .
C17 N5 C18 109.9(3) . .
C18 N5 H5 125.0 . .
C17 N6 H6 125.3 . .
C17 N6 C19 109.4(3) . .
C19 N6 H6 125.3 . .
C25 N7 H7 125.2 . .
C25 N7 C26 109.7(3) . .
C26 N7 H7 125.2 . .
C25 N8 H8 125.0 . .
C25 N8 C27 110.0(3) . .
C27 N8 H8 125.0 . .
N1 C1 S1 123.2(3) . .
N2 C1 S1 128.6(2) . .
N2 C1 N1 108.2(3) . .
N1 C2 C3 106.9(3) . .
N1 C2 C7 131.7(4) . .
C3 C2 C7 121.4(4) . .
C2 C3 N2 106.0(3) . .
C4 C3 N2 132.3(3) . .
C4 C3 C2 121.7(3) . .
C3 C4 H4A 122.1 . .
C3 C4 C5 115.8(4) . .
C5 C4 H4A 122.1 . .
C4 C5 H5A 118.2 . .
C6 C5 C4 123.7(4) . .
C6 C5 H5A 118.2 . .
C5 C6 C7 120.1(3) . .
C5 C6 C8 120.6(4) . .
C7 C6 C8 119.3(4) . .
C2 C7 H7A 121.3 . .
C6 C7 C2 117.4(4) . .
C6 C7 H7A 121.3 . .
C6 C8 H8A 109.5 . .
C6 C8 H8B 109.5 . .
C6 C8 H8C 109.5 . .
H8A C8 H8B 109.5 . .
H8A C8 H8C 109.5 . .
H8B C8 H8C 109.5 . .
N3 C9 S2 128.5(3) . .
N3 C9 N4 107.4(3) . .
N4 C9 S2 124.1(3) . .
C11 C10 N3 106.8(4) . .
C11 C10 C15 121.9(4) . .
C15 C10 N3 131.3(5) . .
N4 C11 C12 130.5(5) . .
C10 C11 N4 107.3(3) . .
C10 C11 C12 122.2(5) . .
C11 C12 H12 121.3 . .
C13 C12 C11 117.4(6) . .
C13 C12 H12 121.3 . .
C12 C13 C14 120.7(5) . .
C12 C13 C16 123.0(9) . .
C14 C13 C16 116.3(8) . .
C13 C14 C15 122.2(5) . .
C13 C14 C16B 115.1(10) . .
C15 C14 C16B 122.6(11) . .
C10 C15 C14 115.5(6) . .
C10 C15 H15 122.2 . .
C14 C15 H15 122.2 . .
C13 C16 H16A 109.5 . .
C13 C16 H16B 109.5 . .
C13 C16 H16C 109.5 . .
H16A C16 H16B 109.5 . .
H16A C16 H16C 109.5 . .
H16B C16 H16C 109.5 . .
C14 C16B H16D 109.5 . .
C14 C16B H16E 109.5 . .
C14 C16B H16F 109.5 . .
H16D C16B H16E 109.5 . .
H16D C16B H16F 109.5 . .
H16E C16B H16F 109.5 . .
N5 C17 S3 128.3(3) . .
N5 C17 N6 107.6(3) . .
N6 C17 S3 124.1(2) . .
C19 C18 N5 106.6(3) . .
C23 C18 N5 131.9(4) . .
C23 C18 C19 121.5(4) . .
C18 C19 N6 106.4(3) . .
C18 C19 C20 121.6(4) . .
C20 C19 N6 131.9(4) . .
C19 C20 H20 121.6 . .
C19 C20 C21 116.8(5) . .
C21 C20 H20 121.6 . .
C20 C21 C22 121.2(5) . .
C20 C21 C24B 131.7(8) . .
C22 C21 C24B 106.8(7) . .
C21 C22 C24 111.7(7) . .
C23 C22 C21 120.9(4) . .
C23 C22 C24 127.2(7) . .
C18 C23 H23 121.1 . .
C22 C23 C18 117.8(5) . .
C22 C23 H23 121.1 . .
C22 C24 H24A 109.5 . .
C22 C24 H24B 109.5 . .
C22 C24 H24C 109.5 . .
H24A C24 H24B 109.5 . .
H24A C24 H24C 109.5 . .
H24B C24 H24C 109.5 . .
C21 C24B H24D 109.5 . .
C21 C24B H24E 109.5 . .
C21 C24B H24F 109.5 . .
H24D C24B H24E 109.5 . .
H24D C24B H24F 109.5 . .
H24E C24B H24F 109.5 . .
N7 C25 S4 125.3(3) . .
N8 C25 S4 126.6(3) . .
N8 C25 N7 107.9(3) . .
N7 C26 C27 106.0(3) . .
N7 C26 C31 133.0(3) . .
C31 C26 C27 120.9(3) . .
N8 C27 C26 106.3(3) . .
N8 C27 C28 132.1(3) . .
C28 C27 C26 121.5(4) . .
C27 C28 H28 121.6 . .
C29 C28 C27 116.7(4) . .
C29 C28 H28 121.6 . .
C28 C29 H29 118.7 . .
C28 C29 C30 122.5(4) . .
C30 C29 H29 118.7 . .
C29 C30 C32 118.6(4) . .
C31 C30 C29 120.5(4) . .
C31 C30 C32 120.8(4) . .
C26 C31 H31 121.2 . .
C30 C31 C26 117.6(3) . .
C30 C31 H31 121.2 . .
C30 C32 H32A 109.5 . .
C30 C32 H32B 109.5 . .
C30 C32 H32C 109.5 . .
H32A C32 H32B 109.5 . .
H32A C32 H32C 109.5 . .
H32B C32 H32C 109.5 . .
O1 N9 O2 119.3(3) . .
O1 N9 O3 120.0(3) . .
O3 N9 O2 120.8(3) . .
O5 N10 O4 118.7(3) . .
O6 N10 O4 118.6(3) . .
O6 N10 O5 122.7(3) . .
C36A O8A C33A 91.8(12) . .
O8A C33A H33A 109.6 . .
O8A C33A H33B 109.6 . .
H33A C33A H33B 108.1 . .
C34A C33A O8A 110.4(11) . .
C34A C33A H33A 109.6 . .
C34A C33A H33B 109.6 . .
C33A C34A H34A 110.5 . .
C33A C34A H34B 110.5 . .
C33A C34A C35A 106.3(10) . .
H34A C34A H34B 108.7 . .
C35A C34A H34A 110.5 . .
C35A C34A H34B 110.5 . .
C34A C35A H35A 112.1 . .
C34A C35A H35B 112.1 . .
C34A C35A C36A 98.3(9) . .
H35A C35A H35B 109.7 . .
C36A C35A H35A 112.1 . .
C36A C35A H35B 112.1 . .
O8A C36A C35A 115.5(11) . .
O8A C36A H36A 108.4 . .
O8A C36A H36B 108.4 . .
C35A C36A H36A 108.4 . .
C35A C36A H36B 108.4 . .
H36A C36A H36B 107.5 . .
H33C C33B H33D 109.6 . .
H35C C35B H35D 108.8 . .
C36B C35B H35C 110.8 . .
C36B C35B H35D 110.8 . .
C35B C36B H36C 110.7 . .
C35B C36B H36D 110.7 . .
H36C C36B H36D 108.8 . .

loop_
_geom_bond_atom_site_label_1
_geom_bond_atom_site_label_2
_geom_bond_distance
_geom_bond_site_symmetry_2
Pb1 S1 2.8300(8) 7_557
Pb1 S1 3.0977(9) .
Pb1 S2 2.9532(10) .
Pb1 S3 2.8592(8) .
Pb1 S4 2.9852(9) .
S1 Pb1 2.8300(8) 7_557
S1 C1 1.715(3) .
S2 C9 1.695(4) .
S3 C17 1.701(4) .
S4 C25 1.718(4) .
N1 H1 0.8800 .
N1 C1 1.353(4) .
N1 C2 1.385(4) .
N2 H2 0.8800 .
N2 C1 1.338(4) .
N2 C3 1.397(4) .
N3 H3 0.8800 .
N3 C9 1.342(5) .
N3 C10 1.398(5) .
N4 H4 0.8800 .
N4 C9 1.361(5) .
N4 C11 1.377(6) .
N5 H5 0.8800 .
N5 C17 1.345(4) .
N5 C18 1.384(5) .
N6 H6 0.8800 .
N6 C17 1.348(4) .
N6 C19 1.393(5) .
N7 H7 0.8800 .
N7 C25 1.344(4) .
N7 C26 1.388(5) .
N8 H8 0.8800 .
N8 C25 1.338(4) .
N8 C27 1.382(5) .
C2 C3 1.391(5) .
C2 C7 1.396(5) .
C3 C4 1.384(5) .
C4 H4A 0.9500 .
C4 C5 1.391(5) .
C5 H5A 0.9500 .
C5 C6 1.380(6) .
C6 C7 1.386(6) .
C6 C8 1.515(5) .
C7 H7A 0.9500 .
C8 H8A 0.9800 .
C8 H8B 0.9800 .
C8 H8C 0.9800 .
C10 C11 1.365(7) .
C10 C15 1.388(7) .
C11 C12 1.399(6) .
C12 H12 0.9500 .
C12 C13 1.364(9) .
C13 C14 1.393(10) .
C13 C16 1.477(8) .
C14 C15 1.413(8) .
C14 C16B 1.461(15) .
C15 H15 0.9500 .
C16 H16A 0.9800 .
C16 H16B 0.9800 .
C16 H16C 0.9800 .
C16B H16D 0.9800 .
C16B H16E 0.9800 .
C16B H16F 0.9800 .
C18 C19 1.383(6) .
C18 C23 1.383(5) .
C19 C20 1.390(6) .
C20 H20 0.9500 .
C20 C21 1.392(7) .
C21 C22 1.404(8) .
C21 C24B 1.419(11) .
C22 C23 1.378(8) .
C22 C24 1.474(8) .
C23 H23 0.9500 .
C24 H24A 0.9800 .
C24 H24B 0.9800 .
C24 H24C 0.9800 .
C24B H24D 0.9800 .
C24B H24E 0.9800 .
C24B H24F 0.9800 .
C26 C27 1.398(5) .
C26 C31 1.396(5) .
C27 C28 1.397(5) .
C28 H28 0.9500 .
C28 C29 1.372(6) .
C29 H29 0.9500 .
C29 C30 1.404(6) .
C30 C31 1.386(6) .
C30 C32 1.508(6) .
C31 H31 0.9500 .
C32 H32A 0.9800 .
C32 H32B 0.9800 .
C32 H32C 0.9800 .
O1 N9 1.241(3) .
O2 N9 1.251(4) .
O3 N9 1.245(4) .
O4 N10 1.285(4) .
O5 N10 1.236(4) .
O6 N10 1.233(4) .
O8A C33A 1.448(13) .
O8A C36A 1.425(13) .
C33A H33A 0.9900 .
C33A H33B 0.9900 .
C33A C34A 1.363(13) .
C34A H34A 0.9900 .
C34A H34B 0.9900 .
C34A C35A 1.445(12) .
C35A H35A 0.9900 .
C35A H35B 0.9900 .
C35A C36A 1.453(14) .
C36A H36A 0.9900 .
C36A H36B 0.9900 .
C33B H33C 0.9900 .
C33B H33D 0.9900 .
C35B H35C 0.9900 .
C35B H35D 0.9900 .
C35B C36B 1.541(15) .
C36B H36C 0.9900 .
C36B H36D 0.9900 .

loop_
_geom_torsion_atom_site_label_1
_geom_torsion_atom_site_label_2
_geom_torsion_atom_site_label_3
_geom_torsion_atom_site_label_4
_geom_torsion
_geom_torsion_site_symmetry_1
Pb1 S1 C1 N1 176.2(2) 7_557
Pb1 S1 C1 N1 -76.5(3) .
Pb1 S1 C1 N2 -2.8(3) 7_557
Pb1 S1 C1 N2 104.4(3) .
Pb1 S2 C9 N3 22.7(4) .
Pb1 S2 C9 N4 -158.3(3) .
Pb1 S3 C17 N5 -17.1(3) .
Pb1 S3 C17 N6 165.9(3) .
Pb1 S4 C25 N7 63.9(3) .
Pb1 S4 C25 N8 -119.8(3) .
N1 C2 C3 N2 1.3(4) .
N1 C2 C3 C4 179.7(3) .
N1 C2 C7 C6 -179.1(3) .
N2 C3 C4 C5 177.8(3) .
N3 C10 C11 N4 0.3(4) .
N3 C10 C11 C12 -180.0(4) .
N3 C10 C15 C14 179.2(4) .
N4 C11 C12 C13 179.8(4) .
N5 C18 C19 N6 -0.9(4) .
N5 C18 C19 C20 177.5(4) .
N5 C18 C23 C22 -178.6(4) .
N6 C19 C20 C21 179.0(4) .
N7 C26 C27 N8 -0.8(4) .
N7 C26 C27 C28 178.3(3) .
N7 C26 C31 C30 178.6(3) .
N8 C27 C28 C29 -178.1(4) .
C1 N1 C2 C3 -1.1(4) .
C1 N1 C2 C7 177.8(4) .
C1 N2 C3 C2 -1.0(4) .
C1 N2 C3 C4 -179.2(4) .
C2 N1 C1 S1 -178.7(2) .
C2 N1 C1 N2 0.5(4) .
C2 C3 C4 C5 -0.1(5) .
C3 N2 C1 S1 179.5(3) .
C3 N2 C1 N1 0.3(4) .
C3 C2 C7 C6 -0.3(5) .
C3 C4 C5 C6 -0.8(5) .
C4 C5 C6 C7 1.1(6) .
C4 C5 C6 C8 -178.6(4) .
C5 C6 C7 C2 -0.5(5) .
C7 C2 C3 N2 -177.7(3) .
C7 C2 C3 C4 0.7(5) .
C8 C6 C7 C2 179.2(3) .
C9 N3 C10 C11 0.3(5) .
C9 N3 C10 C15 -179.8(5) .
C9 N4 C11 C10 -0.7(4) .
C9 N4 C11 C12 179.6(4) .
C10 N3 C9 S2 178.4(3) .
C10 N3 C9 N4 -0.7(4) .
C10 C11 C12 C13 0.1(6) .
C11 N4 C9 S2 -178.3(3) .
C11 N4 C9 N3 0.8(4) .
C11 C10 C15 C14 -0.8(7) .
C11 C12 C13 C14 0.5(7) .
C11 C12 C13 C16 -179.4(5) .
C12 C13 C14 C15 -1.3(8) .
C12 C13 C14 C16B -179.4(10) .
C13 C14 C15 C10 1.4(8) .
C15 C10 C11 N4 -179.7(4) .
C15 C10 C11 C12 0.1(7) .
C16 C13 C14 C15 178.6(5) .
C16 C13 C14 C16B 0.5(12) .
C16B C14 C15 C10 179.4(11) .
C17 N5 C18 C19 0.2(4) .
C17 N5 C18 C23 179.6(4) .
C17 N6 C19 C18 1.3(4) .
C17 N6 C19 C20 -176.8(4) .
C18 N5 C17 S3 -176.8(3) .
C18 N5 C17 N6 0.6(4) .
C18 C19 C20 C21 1.1(6) .
C19 N6 C17 S3 176.4(3) .
C19 N6 C17 N5 -1.1(4) .
C19 C18 C23 C22 0.8(6) .
C19 C20 C21 C22 1.0(7) .
C19 C20 C21 C24B 175.0(8) .
C20 C21 C22 C23 -2.3(7) .
C20 C21 C22 C24 174.2(5) .
C21 C22 C23 C18 1.3(6) .
C23 C18 C19 N6 179.6(3) .
C23 C18 C19 C20 -2.0(6) .
C24 C22 C23 C18 -174.5(5) .
C24B C21 C22 C23 -177.6(6) .
C24B C21 C22 C24 -1.2(8) .
C25 N7 C26 C27 1.5(4) .
C25 N7 C26 C31 -176.3(4) .
C25 N8 C27 C26 -0.2(4) .
C25 N8 C27 C28 -179.2(4) .
C26 N7 C25 S4 175.2(2) .
C26 N7 C25 N8 -1.6(4) .
C26 C27 C28 C29 3.0(5) .
C27 N8 C25 S4 -175.6(3) .
C27 N8 C25 N7 1.1(4) .
C27 C26 C31 C30 1.0(5) .
C27 C28 C29 C30 -0.1(6) .
C28 C29 C30 C31 -2.3(6) .
C28 C29 C30 C32 177.7(4) .
C29 C30 C31 C26 1.8(5) .
C31 C26 C27 N8 177.4(3) .
C31 C26 C27 C28 -3.5(5) .
C32 C30 C31 C26 -178.2(4) .
O8A C33A C34A C35A 36.8(19) .
C33A O8A C36A C35A 33.8(19) .
C33A C34A C35A C36A -12.4(17) .
C34A C35A C36A O8A -16(2) .
C36A O8A C33A C34A -41.4(18) .
